data_1512472
loop_
_publ_author_name
'Jun Zhang'
'Yun-Shan Xue'
'Hong-Mei Wang'
'Min Fang'
'Hong-Bin Du'
'Yi-Zhi Li'
'Xiao-Zeng You'

_publ_section_title
;
 Three open-framework coordination polymers with new topological
 structures built on two tripod ligands
;
_journal_name_full
;
Inorganica Chimica Acta
;
_journal_page_first 148
_journal_page_last 153
_journal_paper_doi 10.1016/j.ica.2012.06.034
_journal_volume 392
_journal_year 2012
_chemical_formula_moiety 'C108 H102 N12 O18 Zn3'
_chemical_formula_sum 'C108 H102 N12 O18 Zn3'
_chemical_formula_weight 2052.13
_chemical_name_systematic
; 
 ? 
;
_space_group_IT_number 15
_symmetry_cell_setting monoclinic
_symmetry_space_group_name_Hall '-C 2yc'
_symmetry_space_group_name_H-M 'C 1 2/c 1'
_atom_sites_solution_hydrogens geom
_atom_sites_solution_primary direct
_atom_sites_solution_secondary difmap
_audit_creation_method SHELXL-97
_cell_angle_alpha 90.00
_cell_angle_beta 93.4720(10)
_cell_angle_gamma 90.00
_cell_formula_units_Z 4
_cell_length_a 23.4616(13)
_cell_length_b 11.2113(6)
_cell_length_c 41.580(2)
_cell_measurement_reflns_used 7928
_cell_measurement_temperature 296(2)
_cell_measurement_theta_max 25.135
_cell_measurement_theta_min 2.217
_cell_volume 10916.9(10)
_computing_cell_refinement SMART
_computing_data_collection 'SMART (Bruker, 2000)'
_computing_data_reduction 'SAINT (Bruker, 2000)'
_computing_molecular_graphics SHELXTL
_computing_publication_material SHELXTL
_computing_structure_refinement SHELXTL
_computing_structure_solution 'SHELXTL (Bruker, 2000)'
_diffrn_ambient_temperature 296(2)
_diffrn_measured_fraction_theta_full 0.999
_diffrn_measured_fraction_theta_max 0.969
_diffrn_measurement_device_type 'Bruker Smart Apex CCD'
_diffrn_measurement_method 'phi and omega scans'
_diffrn_radiation_monochromator graphite
_diffrn_radiation_source 'fine-focus sealed tube'
_diffrn_radiation_type MoK\a
_diffrn_radiation_wavelength 0.71073
_diffrn_reflns_av_R_equivalents 0.0355
_diffrn_reflns_av_sigmaI/netI 0.0602
_diffrn_reflns_limit_h_max 31
_diffrn_reflns_limit_h_min -31
_diffrn_reflns_limit_k_max 10
_diffrn_reflns_limit_k_min -14
_diffrn_reflns_limit_l_max 55
_diffrn_reflns_limit_l_min -45
_diffrn_reflns_number 33427
_diffrn_reflns_theta_full 25.00
_diffrn_reflns_theta_max 28.26
_diffrn_reflns_theta_min 1.74
_exptl_absorpt_coefficient_mu 0.722
_exptl_absorpt_correction_T_max 0.8750
_exptl_absorpt_correction_T_min 0.8632
_exptl_absorpt_correction_type multi-scan
_exptl_absorpt_process_details 'SADABS; Bruker, 2000'
_exptl_crystal_colour colorless
_exptl_crystal_density_diffrn 1.249
_exptl_crystal_density_method 'not measured'
_exptl_crystal_description block
_exptl_crystal_F_000 4272
_exptl_crystal_size_max 0.21
_exptl_crystal_size_mid 0.19
_exptl_crystal_size_min 0.19
_refine_diff_density_max 1.273
_refine_diff_density_min -0.906
_refine_diff_density_rms 0.059
_refine_ls_extinction_method none
_refine_ls_goodness_of_fit_ref 1.049
_refine_ls_hydrogen_treatment constr
_refine_ls_matrix_type full
_refine_ls_number_parameters 642
_refine_ls_number_reflns 13105
_refine_ls_number_restraints 0
_refine_ls_restrained_S_all 1.049
_refine_ls_R_factor_all 0.0772
_refine_ls_R_factor_gt 0.0498
_refine_ls_shift/su_max 0.000
_refine_ls_shift/su_mean 0.000
_refine_ls_structure_factor_coef Fsqd
_refine_ls_weighting_details 'calc w=1/[\s^2^(Fo^2^)+(0.0508P)^2^+0.0000P] where P=(Fo^2^+2Fc^2^)/3'
_refine_ls_weighting_scheme calc
_refine_ls_wR_factor_gt 0.1169
_refine_ls_wR_factor_ref 0.1224
_reflns_number_gt 8067
_reflns_number_total 13105
_reflns_threshold_expression >2sigma(I)
_cod_data_source_file ICA-2012-392-148-153-2.cif
_cod_data_source_block 2
_cod_original_cell_volume 10917.0(10)
_cod_original_sg_symbol_H-M 'C 2/c'
_cod_database_code 1512472

loop_
_symmetry_equiv_pos_as_xyz
'x, y, z'
'-x, y, -z+1/2'
'x+1/2, y+1/2, z'
'-x+1/2, y+1/2, -z+1/2'
'-x, -y, -z'
'x, -y, z-1/2'
'-x+1/2, -y+1/2, -z'
'x+1/2, -y+1/2, z-1/2'

loop_
_atom_site_label
_atom_site_type_symbol
_atom_site_fract_x
_atom_site_fract_y
_atom_site_fract_z
_atom_site_U_iso_or_equiv
_atom_site_adp_type
_atom_site_occupancy
_atom_site_symmetry_multiplicity
_atom_site_calc_flag
_atom_site_refinement_flags
C1 C -0.00196(13) -0.4507(2) -0.19526(6) 0.0403(6) Uani 1 1 d .
C2 C 0.01592(12) -0.4875(2) -0.16140(6) 0.0390(6) Uani 1 1 d .
C3 C 0.07260(12) -0.4922(2) -0.15059(6) 0.0450(7) Uani 1 1 d .
H3 H 0.1006 -0.4713 -0.1645 0.054 Uiso 1 1 calc R
C4 C 0.08850(13) -0.5271(3) -0.11968(6) 0.0517(7) Uani 1 1 d .
H4 H 0.1269 -0.5309 -0.1128 0.062 Uiso 1 1 calc R
C5 C 0.04695(13) -0.5568(3) -0.09879(6) 0.0494(7) Uani 1 1 d .
C6 C -0.01031(13) -0.5506(3) -0.10886(6) 0.0568(8) Uani 1 1 d .
H6 H -0.0384 -0.5687 -0.0948 0.068 Uiso 1 1 calc R
C7 C -0.02497(13) -0.5172(3) -0.14014(6) 0.0535(8) Uani 1 1 d .
H7 H -0.0633 -0.5146 -0.1472 0.064 Uiso 1 1 calc R
C8 C 0.02691(14) -0.5772(3) -0.04344(6) 0.0663(9) Uani 1 1 d .
H8A H -0.0022 -0.6388 -0.0453 0.080 Uiso 1 1 calc R
H8B H 0.0083 -0.5000 -0.0451 0.080 Uiso 1 1 calc R
C9 C 0.06115(14) -0.5880(3) -0.01179(6) 0.0535(8) Uani 1 1 d .
C10 C 0.09674(14) -0.4943(3) -0.00177(7) 0.0543(8) Uani 1 1 d .
C11 C 0.12673(14) -0.5013(3) 0.02843(7) 0.0556(8) Uani 1 1 d .
C12 C 0.12046(14) -0.5997(3) 0.04829(6) 0.0533(8) Uani 1 1 d .
C13 C 0.08620(13) -0.6945(3) 0.03727(7) 0.0537(8) Uani 1 1 d .
C14 C 0.05657(14) -0.6894(3) 0.00702(7) 0.0585(8) Uani 1 1 d .
C15 C 0.10182(19) -0.3853(3) -0.02291(8) 0.0893(12) Uani 1 1 d .
H15A H 0.1345 -0.3935 -0.0355 0.134 Uiso 1 1 calc R
H15B H 0.1061 -0.3155 -0.0096 0.134 Uiso 1 1 calc R
H15C H 0.0680 -0.3778 -0.0370 0.134 Uiso 1 1 calc R
C16 C 0.14978(17) -0.6032(4) 0.08177(7) 0.0898(12) Uani 1 1 d .
H16A H 0.1880 -0.6325 0.0805 0.135 Uiso 1 1 calc R
H16B H 0.1290 -0.6550 0.0952 0.135 Uiso 1 1 calc R
H16C H 0.1509 -0.5243 0.0908 0.135 Uiso 1 1 calc R
C17 C 0.0208(2) -0.7948(4) -0.00508(10) 0.1095(16) Uani 1 1 d .
H17C H 0.0156 -0.7913 -0.0281 0.131 Uiso 1 1 calc R
H17A H -0.0157 -0.7923 0.0041 0.131 Uiso 1 1 calc R
H17B H 0.0400 -0.8677 0.0011 0.131 Uiso 1 1 calc R
C18 C 0.07763(16) -0.8012(3) 0.05870(8) 0.0713(10) Uani 1 1 d .
H18A H 0.0676 -0.8711 0.0458 0.086 Uiso 1 1 calc R
H18B H 0.1123 -0.8181 0.0718 0.086 Uiso 1 1 calc R
C19 C 0.00393(15) -0.8563(3) 0.09447(8) 0.0666(9) Uani 1 1 d .
C20 C -0.01635(19) -0.8226(3) 0.12329(9) 0.0894(13) Uani 1 1 d .
H20 H -0.0075 -0.7472 0.1315 0.107 Uiso 1 1 calc R
C21 C -0.04941(17) -0.8974(3) 0.14035(8) 0.0817(12) Uani 1 1 d .
H21 H -0.0622 -0.8729 0.1600 0.098 Uiso 1 1 calc R
C22 C -0.06392(14) -1.0104(3) 0.12827(8) 0.0584(8) Uani 1 1 d .
C23 C -0.04236(15) -1.0441(3) 0.09976(8) 0.0729(10) Uani 1 1 d .
H23 H -0.0510 -1.1196 0.0916 0.087 Uiso 1 1 calc R
C24 C -0.00802(17) -0.9689(3) 0.08270(9) 0.0767(11) Uani 1 1 d .
H24 H 0.0067 -0.9942 0.0636 0.092 Uiso 1 1 calc R
C25 C -0.10497(14) -1.0865(3) 0.14556(9) 0.0602(9) Uani 1 1 d .
C26 C 0.16485(15) -0.3983(3) 0.03927(8) 0.0697(10) Uani 1 1 d .
H26A H 0.1958 -0.4263 0.0538 0.084 Uiso 1 1 calc R
H26B H 0.1810 -0.3610 0.0209 0.084 Uiso 1 1 calc R
C27 C 0.15656(14) -0.2168(3) 0.06998(7) 0.0516(8) Uani 1 1 d .
C28 C 0.21246(14) -0.1865(3) 0.06724(7) 0.0597(8) Uani 1 1 d .
H28 H 0.2352 -0.2312 0.0542 0.072 Uiso 1 1 calc R
C29 C 0.23523(14) -0.0878(3) 0.08407(7) 0.0562(8) Uani 1 1 d .
H29 H 0.2731 -0.0666 0.0819 0.067 Uiso 1 1 calc R
C30 C 0.20245(13) -0.0217(2) 0.10378(6) 0.0448(7) Uani 1 1 d .
C31 C 0.14590(13) -0.0539(2) 0.10619(7) 0.0517(7) Uani 1 1 d .
H31 H 0.1231 -0.0103 0.1195 0.062 Uiso 1 1 calc R
C32 C 0.12285(13) -0.1500(3) 0.08912(7) 0.0564(8) Uani 1 1 d .
H32 H 0.0846 -0.1695 0.0906 0.068 Uiso 1 1 calc R
C33 C 0.22717(13) 0.0793(2) 0.12407(7) 0.0454(7) Uani 1 1 d .
C34 C 0.25525(12) 0.4933(2) 0.14455(6) 0.0423(7) Uani 1 1 d .
H34 H 0.2859 0.5225 0.1337 0.051 Uiso 1 1 calc R
C35 C 0.17724(12) 0.4863(2) 0.16986(6) 0.0424(6) Uani 1 1 d .
H35 H 0.1443 0.5079 0.1798 0.051 Uiso 1 1 calc R
C36 C 0.19818(12) 0.3760(2) 0.16703(6) 0.0428(6) Uani 1 1 d .
H36 H 0.1817 0.3070 0.1747 0.051 Uiso 1 1 calc R
C37 C 0.20915(14) 0.6921(2) 0.15120(6) 0.0533(8) Uani 1 1 d .
H37A H 0.1734 0.7103 0.1393 0.064 Uiso 1 1 calc R
H37B H 0.2399 0.7195 0.1385 0.064 Uiso 1 1 calc R
C38 C 0.21163(14) 0.7591(2) 0.18248(6) 0.0437(7) Uani 1 1 d .
C39 C 0.26491(13) 0.7894(2) 0.19712(7) 0.0449(7) Uani 1 1 d .
C40 C 0.26748(13) 0.8610(2) 0.22464(6) 0.0427(7) Uani 1 1 d .
C41 C 0.21758(14) 0.9000(2) 0.23794(6) 0.0454(7) Uani 1 1 d .
C42 C 0.16496(13) 0.8639(2) 0.22421(6) 0.0439(7) Uani 1 1 d .
C43 C 0.16092(13) 0.7950(2) 0.19597(7) 0.0466(7) Uani 1 1 d .
C44 C 0.31853(14) 0.7501(3) 0.18190(8) 0.0612(9) Uani 1 1 d .
H44A H 0.3505 0.7941 0.1912 0.092 Uiso 1 1 calc R
H44B H 0.3147 0.7646 0.1591 0.092 Uiso 1 1 calc R
H44C H 0.3245 0.6664 0.1857 0.092 Uiso 1 1 calc R
C45 C 0.21958(16) 0.9883(3) 0.26585(7) 0.0664(9) Uani 1 1 d .
H45A H 0.1969 1.0570 0.2599 0.100 Uiso 1 1 calc R
H45B H 0.2584 1.0123 0.2709 0.100 Uiso 1 1 calc R
H45C H 0.2047 0.9511 0.2844 0.100 Uiso 1 1 calc R
C46 C 0.10274(14) 0.7643(3) 0.18073(8) 0.0668(9) Uani 1 1 d .
H46A H 0.0864 0.7007 0.1926 0.100 Uiso 1 1 calc R
H46B H 0.1064 0.7396 0.1588 0.100 Uiso 1 1 calc R
H46C H 0.0784 0.8331 0.1811 0.100 Uiso 1 1 calc R
C47 C 0.11178(14) 0.9039(2) 0.23984(7) 0.0538(8) Uani 1 1 d .
H47A H 0.0802 0.8521 0.2330 0.065 Uiso 1 1 calc R
H47B H 0.1178 0.8971 0.2631 0.065 Uiso 1 1 calc R
C48 C 0.10562(13) 1.0885(2) 0.20305(7) 0.0522(8) Uani 1 1 d .
H48 H 0.1242 1.0596 0.1855 0.063 Uiso 1 1 calc R
C49 C 0.08194(12) 1.1963(2) 0.20589(6) 0.0482(7) Uani 1 1 d .
H49 H 0.0817 1.2560 0.1904 0.058 Uiso 1 1 calc R
C50 C 0.06866(12) 1.1015(2) 0.24957(6) 0.0421(6) Uani 1 1 d .
H50 H 0.0575 1.0820 0.2700 0.051 Uiso 1 1 calc R
C51 C 0.32405(13) 0.9089(2) 0.23833(7) 0.0545(8) Uani 1 1 d .
H51A H 0.3225 0.9218 0.2613 0.065 Uiso 1 1 calc R
H51B H 0.3542 0.8519 0.2349 0.065 Uiso 1 1 calc R
C52 C 0.30557(13) 1.0708(2) 0.19735(6) 0.0457(7) Uani 1 1 d .
H52 H 0.2713 1.0399 0.1885 0.055 Uiso 1 1 calc R
C53 C 0.38362(13) 1.0922(2) 0.22806(7) 0.0500(7) Uani 1 1 d .
H53 H 0.4126 1.0803 0.2440 0.060 Uiso 1 1 calc R
C54 C 0.38007(13) 1.1806(2) 0.20640(6) 0.0486(7) Uani 1 1 d .
H54 H 0.4068 1.2411 0.2046 0.058 Uiso 1 1 calc R
N1 N 0.24747(10) 0.38036(18) 0.15118(5) 0.0423(5) Uani 1 1 d .
N2 N 0.21390(10) 0.56090(18) 0.15526(5) 0.0403(5) Uani 1 1 d .
N3 N 0.33019(10) 1.16797(18) 0.18694(5) 0.0449(6) Uani 1 1 d .
N4 N 0.33609(10) 1.02260(18) 0.22214(5) 0.0445(6) Uani 1 1 d .
N5 N 0.09697(10) 1.02911(18) 0.23126(5) 0.0432(6) Uani 1 1 d .
N6 N 0.05807(9) 1.20543(18) 0.23520(5) 0.0386(5) Uani 1 1 d .
O1 O 0.03470(8) -0.39051(16) -0.20999(4) 0.0476(5) Uani 1 1 d .
O2 O -0.05011(10) -0.47461(17) -0.20689(4) 0.0555(5) Uani 1 1 d .
O3 O 0.06625(9) -0.5906(2) -0.06837(4) 0.0680(6) Uani 1 1 d .
O4 O 0.03258(11) -0.77060(19) 0.07840(6) 0.0756(7) Uani 1 1 d .
O5 O -0.13133(9) -1.16746(18) 0.12736(6) 0.0644(6) Uani 1 1 d .
O6 O -0.11341(11) -1.0654(2) 0.17363(6) 0.0800(7) Uani 1 1 d .
O7 O 0.12968(9) -0.31393(19) 0.05549(5) 0.0684(6) Uani 1 1 d .
O8 O 0.20193(9) 0.11234(17) 0.14766(5) 0.0621(6) Uani 1 1 d .
O9 O 0.27454(9) 0.12465(16) 0.11597(4) 0.0507(5) Uani 1 1 d .
Zn1 Zn 0.304840(14) 0.24929(2) 0.146030(7) 0.04071(10) Uani 1 1 d .
Zn2 Zn 0.0000 1.32681(3) 0.2500 0.03295(11) Uani 1 2 d S

loop_
_atom_site_aniso_label
_atom_site_aniso_U_11
_atom_site_aniso_U_22
_atom_site_aniso_U_33
_atom_site_aniso_U_23
_atom_site_aniso_U_13
_atom_site_aniso_U_12
C1 0.058(2) 0.0300(13) 0.0329(14) -0.0012(11) 0.0011(14) 0.0080(13)
C2 0.0536(18) 0.0355(14) 0.0277(13) -0.0038(11) 0.0010(12) 0.0011(12)
C3 0.0477(18) 0.0532(17) 0.0348(15) 0.0004(13) 0.0079(13) 0.0038(14)
C4 0.0438(18) 0.069(2) 0.0425(16) -0.0052(15) 0.0013(14) 0.0114(15)
C5 0.057(2) 0.0622(19) 0.0285(14) 0.0002(13) -0.0033(14) 0.0038(15)
C6 0.051(2) 0.083(2) 0.0367(16) 0.0082(15) 0.0051(14) -0.0131(17)
C7 0.0440(18) 0.078(2) 0.0375(16) 0.0037(15) -0.0075(13) -0.0092(16)
C8 0.069(2) 0.098(3) 0.0319(16) 0.0022(16) 0.0039(15) -0.005(2)
C9 0.067(2) 0.0633(19) 0.0304(15) 0.0017(14) 0.0010(14) -0.0058(16)
C10 0.075(2) 0.0496(17) 0.0381(16) 0.0013(13) 0.0057(15) -0.0105(16)
C11 0.065(2) 0.0570(19) 0.0447(17) -0.0117(15) 0.0050(15) -0.0151(16)
C12 0.064(2) 0.0636(19) 0.0323(15) 0.0036(14) -0.0009(14) -0.0068(16)
C13 0.066(2) 0.0548(18) 0.0404(16) 0.0090(14) 0.0065(15) -0.0086(16)
C14 0.075(2) 0.0583(19) 0.0418(17) -0.0032(15) 0.0022(16) -0.0182(17)
C15 0.133(4) 0.066(2) 0.069(2) 0.0194(19) 0.002(2) -0.018(2)
C16 0.092(3) 0.130(3) 0.045(2) 0.004(2) -0.0143(19) -0.015(3)
C17 0.141(4) 0.080(3) 0.104(3) -0.011(2) -0.022(3) -0.048(3)
C18 0.085(3) 0.068(2) 0.063(2) 0.0200(18) 0.0210(19) -0.004(2)
C19 0.083(3) 0.0495(19) 0.070(2) 0.0034(17) 0.0268(19) -0.0160(17)
C20 0.133(4) 0.057(2) 0.083(3) -0.015(2) 0.047(3) -0.034(2)
C21 0.111(3) 0.070(2) 0.068(2) -0.0088(19) 0.040(2) -0.032(2)
C22 0.063(2) 0.0457(17) 0.068(2) 0.0054(15) 0.0197(17) -0.0026(15)
C23 0.081(3) 0.0485(19) 0.093(3) -0.0089(18) 0.034(2) -0.0130(17)
C24 0.099(3) 0.054(2) 0.081(2) -0.0114(18) 0.042(2) -0.018(2)
C25 0.058(2) 0.0470(18) 0.077(2) 0.0148(18) 0.0194(18) 0.0031(16)
C26 0.072(2) 0.066(2) 0.072(2) -0.0223(18) 0.0086(18) -0.0179(18)
C27 0.060(2) 0.0469(16) 0.0473(17) -0.0088(13) -0.0036(15) -0.0101(15)
C28 0.059(2) 0.063(2) 0.0573(19) -0.0210(16) 0.0080(16) -0.0042(17)
C29 0.057(2) 0.0532(18) 0.0583(19) -0.0151(15) 0.0065(16) -0.0089(15)
C30 0.0536(19) 0.0368(15) 0.0437(16) -0.0007(12) -0.0002(14) 0.0014(13)
C31 0.057(2) 0.0406(16) 0.0575(18) 0.0015(14) 0.0012(15) 0.0042(14)
C32 0.0470(19) 0.0546(19) 0.067(2) -0.0001(16) 0.0007(16) -0.0009(15)
C33 0.053(2) 0.0328(14) 0.0500(17) -0.0011(13) -0.0014(15) 0.0060(13)
C34 0.0526(18) 0.0344(14) 0.0404(15) -0.0030(12) 0.0068(13) 0.0062(13)
C35 0.0398(16) 0.0437(16) 0.0435(16) -0.0079(12) 0.0022(13) 0.0078(13)
C36 0.0434(17) 0.0381(14) 0.0470(16) -0.0017(12) 0.0033(13) 0.0002(13)
C37 0.083(2) 0.0311(15) 0.0462(16) 0.0051(12) 0.0027(15) 0.0187(15)
C38 0.067(2) 0.0224(12) 0.0430(15) 0.0019(11) 0.0106(14) 0.0116(13)
C39 0.060(2) 0.0277(13) 0.0490(17) 0.0102(12) 0.0168(15) 0.0106(13)
C40 0.0581(19) 0.0299(13) 0.0403(15) 0.0108(11) 0.0049(13) 0.0078(13)
C41 0.068(2) 0.0324(14) 0.0367(15) 0.0081(12) 0.0066(14) 0.0124(14)
C42 0.061(2) 0.0256(13) 0.0471(16) 0.0073(12) 0.0164(14) 0.0110(13)
C43 0.060(2) 0.0230(12) 0.0572(18) 0.0058(12) 0.0060(15) 0.0071(13)
C44 0.064(2) 0.0499(18) 0.072(2) 0.0027(16) 0.0263(17) 0.0058(16)
C45 0.090(3) 0.063(2) 0.0452(18) -0.0133(15) -0.0023(17) 0.0243(19)
C46 0.067(2) 0.0477(19) 0.086(2) -0.0135(17) 0.0001(19) 0.0081(16)
C47 0.069(2) 0.0296(14) 0.0647(19) 0.0082(13) 0.0219(16) 0.0083(14)
C48 0.073(2) 0.0416(16) 0.0449(16) -0.0005(13) 0.0252(15) 0.0128(15)
C49 0.060(2) 0.0407(15) 0.0462(16) 0.0076(13) 0.0188(14) 0.0100(14)
C50 0.0517(18) 0.0361(14) 0.0402(15) 0.0018(12) 0.0161(13) 0.0066(13)
C51 0.065(2) 0.0413(16) 0.0568(18) 0.0143(14) 0.0003(16) 0.0079(15)
C52 0.0498(18) 0.0373(15) 0.0496(17) 0.0072(13) -0.0009(14) 0.0026(13)
C53 0.056(2) 0.0453(16) 0.0474(17) -0.0145(14) -0.0064(14) 0.0046(15)
C54 0.059(2) 0.0368(15) 0.0500(17) -0.0069(13) 0.0001(15) -0.0017(14)
N1 0.0526(15) 0.0344(12) 0.0404(12) -0.0030(10) 0.0068(11) 0.0062(11)
N2 0.0534(15) 0.0290(11) 0.0381(12) -0.0025(9) 0.0001(11) 0.0093(10)
N3 0.0492(15) 0.0335(12) 0.0522(14) 0.0014(11) 0.0045(12) 0.0033(11)
N4 0.0573(16) 0.0355(12) 0.0403(13) 0.0028(10) 0.0004(11) 0.0099(11)
N5 0.0543(15) 0.0325(11) 0.0448(13) 0.0055(10) 0.0183(11) 0.0082(10)
N6 0.0439(14) 0.0339(11) 0.0392(12) 0.0006(9) 0.0122(10) 0.0037(10)
O1 0.0554(13) 0.0506(11) 0.0376(10) 0.0106(9) 0.0102(9) 0.0117(10)
O2 0.0700(15) 0.0537(12) 0.0406(11) 0.0044(9) -0.0150(10) -0.0070(11)
O3 0.0714(15) 0.1063(18) 0.0255(10) 0.0042(11) -0.0019(10) 0.0141(13)
O4 0.0894(18) 0.0587(14) 0.0822(16) 0.0024(12) 0.0331(14) -0.0264(13)
O5 0.0572(14) 0.0421(11) 0.0968(17) 0.0018(12) 0.0287(12) -0.0064(10)
O6 0.101(2) 0.0700(16) 0.0720(16) 0.0114(13) 0.0317(14) -0.0155(14)
O7 0.0639(15) 0.0651(14) 0.0762(15) -0.0284(12) 0.0030(12) -0.0168(12)
O8 0.0729(15) 0.0496(12) 0.0656(13) -0.0176(11) 0.0187(12) -0.0049(11)
O9 0.0541(13) 0.0407(11) 0.0576(12) -0.0108(9) 0.0072(10) 0.0012(10)
Zn1 0.0483(2) 0.02711(15) 0.04762(19) 0.00096(13) 0.01075(15) 0.00221(14)
Zn2 0.0398(3) 0.0273(2) 0.0324(2) 0.000 0.00731(18) 0.000

loop_
_atom_type_symbol
_atom_type_description
_atom_type_scat_dispersion_real
_atom_type_scat_dispersion_imag
_atom_type_scat_source
C C 0.0033 0.0016 'International Tables Vol C Tables 4.2.6.8 and 6.1.1.4'
H H 0.0000 0.0000 'International Tables Vol C Tables 4.2.6.8 and 6.1.1.4'
N N 0.0061 0.0033 'International Tables Vol C Tables 4.2.6.8 and 6.1.1.4'
O O 0.0106 0.0060 'International Tables Vol C Tables 4.2.6.8 and 6.1.1.4'
Zn Zn 0.2839 1.4301 'International Tables Vol C Tables 4.2.6.8 and 6.1.1.4'

loop_
_geom_angle_atom_site_label_1
_geom_angle_atom_site_label_2
_geom_angle_atom_site_label_3
_geom_angle
_geom_angle_site_symmetry_1
_geom_angle_site_symmetry_3
O2 C1 O1 123.7(2) . .
O2 C1 C2 120.4(3) . .
O1 C1 C2 115.9(3) . .
C3 C2 C7 118.3(2) . .
C3 C2 C1 121.7(2) . .
C7 C2 C1 120.0(3) . .
C4 C3 C2 121.2(3) . .
C4 C3 H3 119.4 . .
C2 C3 H3 119.4 . .
C3 C4 C5 119.6(3) . .
C3 C4 H4 120.2 . .
C5 C4 H4 120.2 . .
O3 C5 C6 123.6(3) . .
O3 C5 C4 116.1(3) . .
C6 C5 C4 120.4(3) . .
C7 C6 C5 118.8(3) . .
C7 C6 H6 120.6 . .
C5 C6 H6 120.6 . .
C6 C7 C2 121.7(3) . .
C6 C7 H7 119.1 . .
C2 C7 H7 119.1 . .
O3 C8 C9 106.9(3) . .
O3 C8 H8A 110.3 . .
C9 C8 H8A 110.3 . .
O3 C8 H8B 110.3 . .
C9 C8 H8B 110.3 . .
H8A C8 H8B 108.6 . .
C14 C9 C10 121.0(3) . .
C14 C9 C8 120.2(3) . .
C10 C9 C8 118.7(3) . .
C9 C10 C11 119.1(3) . .
C9 C10 C15 120.2(3) . .
C11 C10 C15 120.7(3) . .
C12 C11 C10 120.6(3) . .
C12 C11 C26 120.7(3) . .
C10 C11 C26 118.7(3) . .
C11 C12 C13 119.3(3) . .
C11 C12 C16 120.5(3) . .
C13 C12 C16 120.2(3) . .
C12 C13 C14 120.6(3) . .
C12 C13 C18 120.3(3) . .
C14 C13 C18 119.0(3) . .
C9 C14 C13 119.3(3) . .
C9 C14 C17 120.8(3) . .
C13 C14 C17 120.0(3) . .
C10 C15 H15A 109.5 . .
C10 C15 H15B 109.5 . .
H15A C15 H15B 109.5 . .
C10 C15 H15C 109.5 . .
H15A C15 H15C 109.5 . .
H15B C15 H15C 109.5 . .
C12 C16 H16A 109.5 . .
C12 C16 H16B 109.5 . .
H16A C16 H16B 109.5 . .
C12 C16 H16C 109.5 . .
H16A C16 H16C 109.5 . .
H16B C16 H16C 109.5 . .
C14 C17 H17C 109.5 . .
C14 C17 H17A 109.5 . .
H17C C17 H17A 109.5 . .
C14 C17 H17B 109.5 . .
H17C C17 H17B 109.5 . .
H17A C17 H17B 109.5 . .
O4 C18 C13 106.2(3) . .
O4 C18 H18A 110.5 . .
C13 C18 H18A 110.5 . .
O4 C18 H18B 110.5 . .
C13 C18 H18B 110.5 . .
H18A C18 H18B 108.7 . .
C20 C19 O4 116.1(3) . .
C20 C19 C24 119.4(3) . .
O4 C19 C24 124.4(3) . .
C19 C20 C21 121.5(3) . .
C19 C20 H20 119.3 . .
C21 C20 H20 119.3 . .
C20 C21 C22 120.2(3) . .
C20 C21 H21 119.9 . .
C22 C21 H21 119.9 . .
C23 C22 C21 117.8(3) . .
C23 C22 C25 122.6(3) . .
C21 C22 C25 119.5(3) . .
C22 C23 C24 122.0(3) . .
C22 C23 H23 119.0 . .
C24 C23 H23 119.0 . .
C19 C24 C23 119.1(3) . .
C19 C24 H24 120.4 . .
C23 C24 H24 120.4 . .
O6 C25 O5 126.0(3) . .
O6 C25 C22 119.6(3) . .
O5 C25 C22 114.2(3) . .
O7 C26 C11 107.1(3) . .
O7 C26 H26A 110.3 . .
C11 C26 H26A 110.3 . .
O7 C26 H26B 110.3 . .
C11 C26 H26B 110.3 . .
H26A C26 H26B 108.5 . .
C28 C27 C32 120.0(3) . .
C28 C27 O7 125.2(3) . .
C32 C27 O7 114.8(3) . .
C27 C28 C29 119.7(3) . .
C27 C28 H28 120.2 . .
C29 C28 H28 120.2 . .
C30 C29 C28 121.0(3) . .
C30 C29 H29 119.5 . .
C28 C29 H29 119.5 . .
C29 C30 C31 118.4(3) . .
C29 C30 C33 121.9(3) . .
C31 C30 C33 119.5(3) . .
C32 C31 C30 120.8(3) . .
C32 C31 H31 119.6 . .
C30 C31 H31 119.6 . .
C27 C32 C31 120.0(3) . .
C27 C32 H32 120.0 . .
C31 C32 H32 120.0 . .
O8 C33 O9 123.6(3) . .
O8 C33 C30 119.0(3) . .
O9 C33 C30 117.4(2) . .
N1 C34 N2 111.5(2) . .
N1 C34 H34 124.3 . .
N2 C34 H34 124.3 . .
C36 C35 N2 106.4(2) . .
C36 C35 H35 126.8 . .
N2 C35 H35 126.8 . .
C35 C36 N1 109.6(2) . .
C35 C36 H36 125.2 . .
N1 C36 H36 125.2 . .
N2 C37 C38 113.5(2) . .
N2 C37 H37A 108.9 . .
C38 C37 H37A 108.9 . .
N2 C37 H37B 108.9 . .
C38 C37 H37B 108.9 . .
H37A C37 H37B 107.7 . .
C39 C38 C43 120.9(2) . .
C39 C38 C37 119.1(3) . .
C43 C38 C37 120.0(3) . .
C40 C39 C38 119.3(3) . .
C40 C39 C44 121.1(3) . .
C38 C39 C44 119.5(3) . .
C41 C40 C39 120.6(3) . .
C41 C40 C51 118.6(3) . .
C39 C40 C51 120.4(3) . .
C42 C41 C40 119.5(2) . .
C42 C41 C45 119.2(3) . .
C40 C41 C45 121.2(3) . .
C41 C42 C43 121.2(3) . .
C41 C42 C47 118.3(3) . .
C43 C42 C47 120.5(3) . .
C42 C43 C38 118.4(3) . .
C42 C43 C46 119.3(3) . .
C38 C43 C46 122.2(3) . .
C39 C44 H44A 109.5 . .
C39 C44 H44B 109.5 . .
H44A C44 H44B 109.5 . .
C39 C44 H44C 109.5 . .
H44A C44 H44C 109.5 . .
H44B C44 H44C 109.5 . .
C41 C45 H45A 109.5 . .
C41 C45 H45B 109.5 . .
H45A C45 H45B 109.5 . .
C41 C45 H45C 109.5 . .
H45A C45 H45C 109.5 . .
H45B C45 H45C 109.5 . .
C43 C46 H46A 109.5 . .
C43 C46 H46B 109.5 . .
H46A C46 H46B 109.5 . .
C43 C46 H46C 109.5 . .
H46A C46 H46C 109.5 . .
H46B C46 H46C 109.5 . .
N5 C47 C42 111.4(2) . .
N5 C47 H47A 109.3 . .
C42 C47 H47A 109.3 . .
N5 C47 H47B 109.3 . .
C42 C47 H47B 109.3 . .
H47A C47 H47B 108.0 . .
C49 C48 N5 106.2(2) . .
C49 C48 H48 126.9 . .
N5 C48 H48 126.9 . .
C48 C49 N6 109.8(2) . .
C48 C49 H49 125.1 . .
N6 C49 H49 125.1 . .
N5 C50 N6 111.6(2) . .
N5 C50 H50 124.2 . .
N6 C50 H50 124.2 . .
N4 C51 C40 108.8(2) . .
N4 C51 H51A 109.9 . .
C40 C51 H51A 109.9 . .
N4 C51 H51B 109.9 . .
C40 C51 H51B 109.9 . .
H51A C51 H51B 108.3 . .
N3 C52 N4 111.3(3) . .
N3 C52 H52 124.3 . .
N4 C52 H52 124.3 . .
C54 C53 N4 106.5(3) . .
C54 C53 H53 126.8 . .
N4 C53 H53 126.8 . .
C53 C54 N3 109.4(3) . .
C53 C54 H54 125.3 . .
N3 C54 H54 125.3 . .
C34 N1 C36 105.6(2) . .
C34 N1 Zn1 125.5(2) . .
C36 N1 Zn1 128.05(18) . .
C34 N2 C35 107.0(2) . .
C34 N2 C37 125.3(2) . .
C35 N2 C37 127.7(2) . .
C52 N3 C54 105.3(2) . .
C52 N3 Zn1 123.0(2) . 1_565
C54 N3 Zn1 130.48(19) . 1_565
C52 N4 C53 107.5(2) . .
C52 N4 C51 126.4(2) . .
C53 N4 C51 125.8(2) . .
C50 N5 C48 107.5(2) . .
C50 N5 C47 124.2(2) . .
C48 N5 C47 128.2(2) . .
C50 N6 C49 105.0(2) . .
C50 N6 Zn2 123.97(17) . .
C49 N6 Zn2 129.07(18) . .
C1 O1 Zn2 110.18(17) . 5_565
C5 O3 C8 116.5(2) . .
C19 O4 C18 121.1(3) . .
C25 O5 Zn1 116.4(2) . 3_435
C27 O7 C26 117.5(2) . .
C33 O9 Zn1 113.41(17) . .
O5 Zn1 O9 109.84(9) 3_565 .
O5 Zn1 N3 111.11(10) 3_565 1_545
O9 Zn1 N3 107.10(8) . 1_545
O5 Zn1 N1 103.06(9) 3_565 .
O9 Zn1 N1 111.46(8) . .
N3 Zn1 N1 114.26(9) 1_545 .
O1 Zn2 O1 136.88(11) 6_566 5_565
O1 Zn2 N6 103.82(8) 6_566 2
O1 Zn2 N6 104.46(8) 5_565 2
O1 Zn2 N6 104.46(8) 6_566 .
O1 Zn2 N6 103.82(8) 5_565 .
N6 Zn2 N6 96.64(12) 2 .

loop_
_geom_bond_atom_site_label_1
_geom_bond_atom_site_label_2
_geom_bond_distance
_geom_bond_site_symmetry_2
C1 O2 1.231(3) .
C1 O1 1.278(3) .
C1 C2 1.502(3) .
C2 C3 1.379(4) .
C2 C7 1.384(4) .
C3 C4 1.373(4) .
C3 H3 0.9300 .
C4 C5 1.385(4) .
C4 H4 0.9300 .
C5 O3 1.371(3) .
C5 C6 1.384(4) .
C6 C7 1.377(4) .
C6 H6 0.9300 .
C7 H7 0.9300 .
C8 O3 1.437(3) .
C8 C9 1.505(4) .
C8 H8A 0.9700 .
C8 H8B 0.9700 .
C9 C14 1.387(4) .
C9 C10 1.390(4) .
C10 C11 1.404(4) .
C10 C15 1.515(4) .
C11 C12 1.391(4) .
C11 C26 1.512(4) .
C12 C13 1.394(4) .
C12 C16 1.516(4) .
C13 C14 1.401(4) .
C13 C18 1.512(4) .
C14 C17 1.517(4) .
C15 H15A 0.9600 .
C15 H15B 0.9600 .
C15 H15C 0.9600 .
C16 H16A 0.9600 .
C16 H16B 0.9600 .
C16 H16C 0.9600 .
C17 H17C 0.9600 .
C17 H17A 0.9600 .
C17 H17B 0.9600 .
C18 O4 1.418(4) .
C18 H18A 0.9700 .
C18 H18B 0.9700 .
C19 C20 1.369(4) .
C19 O4 1.370(3) .
C19 C24 1.376(4) .
C20 C21 1.369(4) .
C20 H20 0.9300 .
C21 C22 1.397(4) .
C21 H21 0.9300 .
C22 C23 1.370(4) .
C22 C25 1.502(4) .
C23 C24 1.390(4) .
C23 H23 0.9300 .
C24 H24 0.9300 .
C25 O6 1.219(4) .
C25 O5 1.312(4) .
C26 O7 1.449(4) .
C26 H26A 0.9700 .
C26 H26B 0.9700 .
C27 C28 1.366(4) .
C27 C32 1.377(4) .
C27 O7 1.379(3) .
C28 C29 1.397(4) .
C28 H28 0.9300 .
C29 C30 1.374(4) .
C29 H29 0.9300 .
C30 C31 1.384(4) .
C30 C33 1.507(4) .
C31 C32 1.382(4) .
C31 H31 0.9300 .
C32 H32 0.9300 .
C33 O8 1.233(3) .
C33 O9 1.286(3) .
C34 N1 1.312(3) .
C34 N2 1.329(3) .
C34 H34 0.9300 .
C35 C36 1.338(3) .
C35 N2 1.368(3) .
C35 H35 0.9300 .
C36 N1 1.366(3) .
C36 H36 0.9300 .
C37 N2 1.483(3) .
C37 C38 1.500(4) .
C37 H37A 0.9700 .
C37 H37B 0.9700 .
C38 C39 1.399(4) .
C38 C43 1.405(4) .
C39 C40 1.396(4) .
C39 C44 1.508(4) .
C40 C41 1.395(4) .
C40 C51 1.511(4) .
C41 C42 1.389(4) .
C41 C45 1.524(4) .
C42 C43 1.404(4) .
C42 C47 1.509(4) .
C43 C46 1.509(4) .
C44 H44A 0.9600 .
C44 H44B 0.9600 .
C44 H44C 0.9600 .
C45 H45A 0.9600 .
C45 H45B 0.9600 .
C45 H45C 0.9600 .
C46 H46A 0.9600 .
C46 H46B 0.9600 .
C46 H46C 0.9600 .
C47 N5 1.485(3) .
C47 H47A 0.9700 .
C47 H47B 0.9700 .
C48 C49 1.338(4) .
C48 N5 1.374(3) .
C48 H48 0.9300 .
C49 N6 1.376(3) .
C49 H49 0.9300 .
C50 N5 1.319(3) .
C50 N6 1.326(3) .
C50 H50 0.9300 .
C51 N4 1.477(3) .
C51 H51A 0.9700 .
C51 H51B 0.9700 .
C52 N3 1.318(3) .
C52 N4 1.333(3) .
C52 H52 0.9300 .
C53 C54 1.338(4) .
C53 N4 1.371(4) .
C53 H53 0.9300 .
C54 N3 1.389(3) .
C54 H54 0.9300 .
N1 Zn1 2.013(2) .
N3 Zn1 1.989(2) 1_565
N6 Zn2 2.047(2) .
O1 Zn2 1.9433(17) 5_565
O5 Zn1 1.964(2) 3_435
O9 Zn1 1.9780(18) .
Zn1 O5 1.964(2) 3_565
Zn1 N3 1.989(2) 1_545
Zn2 O1 1.9433(17) 6_566
Zn2 O1 1.9433(17) 5_565
Zn2 N6 2.047(2) 2

loop_
_geom_torsion_atom_site_label_1
_geom_torsion_atom_site_label_2
_geom_torsion_atom_site_label_3
_geom_torsion_atom_site_label_4
_geom_torsion
_geom_torsion_site_symmetry_4
O2 C1 C2 C3 161.9(2) .
O1 C1 C2 C3 -20.7(3) .
O2 C1 C2 C7 -18.3(4) .
O1 C1 C2 C7 159.0(2) .
C7 C2 C3 C4 0.9(4) .
C1 C2 C3 C4 -179.3(2) .
C2 C3 C4 C5 -0.8(4) .
C3 C4 C5 O3 -179.9(3) .
C3 C4 C5 C6 -0.4(4) .
O3 C5 C6 C7 -179.0(3) .
C4 C5 C6 C7 1.5(5) .
C5 C6 C7 C2 -1.4(5) .
C3 C2 C7 C6 0.2(4) .
C1 C2 C7 C6 -179.6(3) .
O3 C8 C9 C14 -107.6(3) .
O3 C8 C9 C10 73.0(4) .
C14 C9 C10 C11 -2.4(5) .
C8 C9 C10 C11 177.0(3) .
C14 C9 C10 C15 179.0(3) .
C8 C9 C10 C15 -1.6(5) .
C9 C10 C11 C12 -0.8(5) .
C15 C10 C11 C12 177.7(3) .
C9 C10 C11 C26 -179.4(3) .
C15 C10 C11 C26 -0.8(5) .
C10 C11 C12 C13 3.2(5) .
C26 C11 C12 C13 -178.3(3) .
C10 C11 C12 C16 -175.9(3) .
C26 C11 C12 C16 2.6(5) .
C11 C12 C13 C14 -2.4(5) .
C16 C12 C13 C14 176.7(3) .
C11 C12 C13 C18 -178.6(3) .
C16 C12 C13 C18 0.5(5) .
C10 C9 C14 C13 3.1(5) .
C8 C9 C14 C13 -176.2(3) .
C10 C9 C14 C17 -175.7(3) .
C8 C9 C14 C17 4.9(5) .
C12 C13 C14 C9 -0.7(5) .
C18 C13 C14 C9 175.5(3) .
C12 C13 C14 C17 178.2(3) .
C18 C13 C14 C17 -5.6(5) .
C12 C13 C18 O4 84.4(4) .
C14 C13 C18 O4 -91.8(4) .
O4 C19 C20 C21 174.9(4) .
C24 C19 C20 C21 -1.5(7) .
C19 C20 C21 C22 -0.9(7) .
C20 C21 C22 C23 2.3(6) .
C20 C21 C22 C25 -173.9(4) .
C21 C22 C23 C24 -1.3(6) .
C25 C22 C23 C24 174.8(3) .
C20 C19 C24 C23 2.5(6) .
O4 C19 C24 C23 -173.6(4) .
C22 C23 C24 C19 -1.1(6) .
C23 C22 C25 O6 164.6(3) .
C21 C22 C25 O6 -19.5(5) .
C23 C22 C25 O5 -19.4(5) .
C21 C22 C25 O5 156.6(3) .
C12 C11 C26 O7 -90.5(4) .
C10 C11 C26 O7 88.0(3) .
C32 C27 C28 C29 0.3(5) .
O7 C27 C28 C29 -177.8(3) .
C27 C28 C29 C30 1.0(5) .
C28 C29 C30 C31 -1.1(4) .
C28 C29 C30 C33 175.4(3) .
C29 C30 C31 C32 -0.2(4) .
C33 C30 C31 C32 -176.7(2) .
C28 C27 C32 C31 -1.6(5) .
O7 C27 C32 C31 176.7(3) .
C30 C31 C32 C27 1.5(4) .
C29 C30 C33 O8 -159.0(3) .
C31 C30 C33 O8 17.3(4) .
C29 C30 C33 O9 19.6(4) .
C31 C30 C33 O9 -164.0(2) .
N2 C35 C36 N1 0.5(3) .
N2 C37 C38 C39 85.6(3) .
N2 C37 C38 C43 -97.1(3) .
C43 C38 C39 C40 -3.1(4) .
C37 C38 C39 C40 174.2(2) .
C43 C38 C39 C44 -179.6(2) .
C37 C38 C39 C44 -2.4(4) .
C38 C39 C40 C41 1.5(4) .
C44 C39 C40 C41 178.0(2) .
C38 C39 C40 C51 -171.7(2) .
C44 C39 C40 C51 4.8(4) .
C39 C40 C41 C42 2.1(4) .
C51 C40 C41 C42 175.3(2) .
C39 C40 C41 C45 -173.7(2) .
C51 C40 C41 C45 -0.4(4) .
C40 C41 C42 C43 -4.1(4) .
C45 C41 C42 C43 171.8(2) .
C40 C41 C42 C47 177.8(2) .
C45 C41 C42 C47 -6.3(4) .
C41 C42 C43 C38 2.4(4) .
C47 C42 C43 C38 -179.5(2) .
C41 C42 C43 C46 -176.2(3) .
C47 C42 C43 C46 1.9(4) .
C39 C38 C43 C42 1.1(4) .
C37 C38 C43 C42 -176.1(2) .
C39 C38 C43 C46 179.7(2) .
C37 C38 C43 C46 2.5(4) .
C41 C42 C47 N5 78.7(3) .
C43 C42 C47 N5 -99.4(3) .
N5 C48 C49 N6 -0.6(4) .
C41 C40 C51 N4 -86.1(3) .
C39 C40 C51 N4 87.1(3) .
N4 C53 C54 N3 0.5(3) .
N2 C34 N1 C36 0.0(3) .
N2 C34 N1 Zn1 -169.75(16) .
C35 C36 N1 C34 -0.3(3) .
C35 C36 N1 Zn1 169.10(18) .
N1 C34 N2 C35 0.3(3) .
N1 C34 N2 C37 -178.7(2) .
C36 C35 N2 C34 -0.5(3) .
C36 C35 N2 C37 178.5(2) .
C38 C37 N2 C34 -118.3(3) .
C38 C37 N2 C35 62.9(4) .
N4 C52 N3 C54 0.7(3) .
N4 C52 N3 Zn1 169.38(17) 1_565
C53 C54 N3 C52 -0.8(3) .
C53 C54 N3 Zn1 -168.26(18) 1_565
N3 C52 N4 C53 -0.4(3) .
N3 C52 N4 C51 -175.1(2) .
C54 C53 N4 C52 -0.1(3) .
C54 C53 N4 C51 174.6(2) .
C40 C51 N4 C52 -6.0(4) .
C40 C51 N4 C53 -179.7(2) .
N6 C50 N5 C48 -0.1(3) .
N6 C50 N5 C47 -175.9(3) .
C49 C48 N5 C50 0.4(3) .
C49 C48 N5 C47 176.1(3) .
C42 C47 N5 C50 -152.7(3) .
C42 C47 N5 C48 32.3(4) .
N5 C50 N6 C49 -0.3(3) .
N5 C50 N6 Zn2 164.92(18) .
C48 C49 N6 C50 0.5(3) .
C48 C49 N6 Zn2 -163.6(2) .
O2 C1 O1 Zn2 7.4(3) 5_565
C2 C1 O1 Zn2 -169.89(16) 5_565
C6 C5 O3 C8 -22.8(4) .
C4 C5 O3 C8 156.8(3) .
C9 C8 O3 C5 -165.4(3) .
C20 C19 O4 C18 148.5(4) .
C24 C19 O4 C18 -35.3(5) .
C13 C18 O4 C19 162.7(3) .
O6 C25 O5 Zn1 6.3(4) 3_435
C22 C25 O5 Zn1 -169.4(2) 3_435
C28 C27 O7 C26 7.8(5) .
C32 C27 O7 C26 -170.4(3) .
C11 C26 O7 C27 174.5(3) .
O8 C33 O9 Zn1 2.2(3) .
C30 C33 O9 Zn1 -176.38(17) .
C33 O9 Zn1 O5 -169.49(17) 3_565
C33 O9 Zn1 N3 69.73(19) 1_545
C33 O9 Zn1 N1 -55.9(2) .
C34 N1 Zn1 O5 -2.9(2) 3_565
C36 N1 Zn1 O5 -170.4(2) 3_565
C34 N1 Zn1 O9 -120.7(2) .
C36 N1 Zn1 O9 71.9(2) .
C34 N1 Zn1 N3 117.8(2) 1_545
C36 N1 Zn1 N3 -49.7(2) 1_545
C50 N6 Zn2 O1 71.1(2) 6_566
C49 N6 Zn2 O1 -127.4(2) 6_566
C50 N6 Zn2 O1 -141.8(2) 5_565
C49 N6 Zn2 O1 19.7(3) 5_565
C50 N6 Zn2 N6 -35.04(18) 2
C49 N6 Zn2 N6 126.4(3) 2
